data_2220559
loop_
_publ_author_name
'Kobkeatthawin, Thawanrat'
'Suwunwong, Thitipone'
'Chantrapromma, Suchada'
'Fun, Hoong-Kun'

_publ_section_title
;
 (<i>E</i>)-2-[4-(Dimethylamino)styryl]-1-methylquinolinium
 4-methylbenzenesulfonate monohydrate
;
_journal_coeditor_code IS2369
_journal_issue 1
_journal_name_full 'Acta Crystallographica Section E'
_journal_page_first o76
_journal_page_last o77
_journal_paper_doi 10.1107/S1600536808040671
_journal_volume 65
_journal_year 2009
_chemical_formula_iupac 'C20 H21 N2 +, C7 H7 O3 S -, H2 O'
_chemical_formula_moiety 'C20 H21 N2 +, C7 H7 O3 S -, H2 O'
_chemical_formula_sum 'C27 H30 N2 O4 S'
_chemical_formula_weight 478.60
_chemical_melting_point_gt 557
_chemical_melting_point_lt 558
_chemical_name_systematic
;
(<i>E</i>)-2-[4-(Dimethylamino)styryl]-1-methylquinolinium
4-methylbenzenesulfonate monohydrate
;
_space_group_IT_number 2
_symmetry_cell_setting triclinic
_symmetry_space_group_name_Hall '-P 1'
_symmetry_space_group_name_H-M 'P -1'
_atom_sites_solution_hydrogens geom
_atom_sites_solution_primary direct
_atom_sites_solution_secondary difmap
_audit_creation_method SHELXL-97
_cell_angle_alpha 97.133(5)
_cell_angle_beta 100.322(5)
_cell_angle_gamma 117.021(3)
_cell_formula_units_Z 2
_cell_length_a 10.9739(5)
_cell_length_b 11.1789(5)
_cell_length_c 11.1923(9)
_cell_measurement_reflns_used 5390
_cell_measurement_temperature 100.00(10)
_cell_measurement_theta_max 27.50
_cell_measurement_theta_min 1.19
_cell_volume 1169.78(13)
_computing_cell_refinement 'APEX2 (Bruker, 2005)'
_computing_data_collection 'APEX2 (Bruker, 2005)'
_computing_data_reduction 'SAINT (Bruker, 2005)'
_computing_molecular_graphics 'SHELXTL (Sheldrick, 2008)'
_computing_publication_material
;
SHELXTL (Sheldrick, 2008) and PLATON (Spek, 2003)
;
_computing_structure_refinement 'SHELXTL (Sheldrick, 2008)'
_computing_structure_solution 'SHELXTL (Sheldrick, 2008)'
_diffrn_ambient_temperature 100.00(10)
_diffrn_detector_area_resol_mean 8.33
_diffrn_measured_fraction_theta_full 1.000
_diffrn_measured_fraction_theta_max 1.000
_diffrn_measurement_device_type
;
Bruker SMART APEX2 CCD area-detector
;
_diffrn_measurement_method \w
_diffrn_radiation_monochromator graphite
_diffrn_radiation_source 'fine-focus sealed tube'
_diffrn_radiation_type MoK\a
_diffrn_radiation_wavelength 0.71073
_diffrn_reflns_av_R_equivalents 0.0725
_diffrn_reflns_av_sigmaI/netI 0.0854
_diffrn_reflns_limit_h_max 14
_diffrn_reflns_limit_h_min -14
_diffrn_reflns_limit_k_max 14
_diffrn_reflns_limit_k_min -14
_diffrn_reflns_limit_l_max 11
_diffrn_reflns_limit_l_min -14
_diffrn_reflns_number 17557
_diffrn_reflns_theta_full 27.50
_diffrn_reflns_theta_max 27.50
_diffrn_reflns_theta_min 1.90
_diffrn_standards_number 0
_exptl_absorpt_coefficient_mu 0.176
_exptl_absorpt_correction_T_max 0.9855
_exptl_absorpt_correction_T_min 0.9584
_exptl_absorpt_correction_type multi-scan
_exptl_absorpt_process_details '(<i>SADABS</i>; Bruker, 2005)'
_exptl_crystal_colour Green
_exptl_crystal_density_diffrn 1.359
_exptl_crystal_density_method 'not measured'
_exptl_crystal_description Block
_exptl_crystal_F_000 508
_exptl_crystal_size_max 0.24
_exptl_crystal_size_mid 0.19
_exptl_crystal_size_min 0.08
_refine_diff_density_max 0.602
_refine_diff_density_min -0.470
_refine_ls_extinction_method none
_refine_ls_goodness_of_fit_ref 1.053
_refine_ls_hydrogen_treatment constr
_refine_ls_matrix_type full
_refine_ls_number_parameters 311
_refine_ls_number_reflns 5390
_refine_ls_number_restraints 0
_refine_ls_restrained_S_all 1.053
_refine_ls_R_factor_all 0.1213
_refine_ls_R_factor_gt 0.0716
_refine_ls_shift/su_max 0.000
_refine_ls_shift/su_mean 0.000
_refine_ls_structure_factor_coef Fsqd
_refine_ls_weighting_details 'calc w=1/[\s^2^(Fo^2^)+(0.0951P)^2^+0.1631P] where P=(Fo^2^+2Fc^2^)/3'
_refine_ls_weighting_scheme calc
_refine_ls_wR_factor_gt 0.1719
_refine_ls_wR_factor_ref 0.2033
_reflns_number_gt 3272
_reflns_number_total 5390
_reflns_threshold_expression I>2\s(I)
_cod_data_source_file is2369.cif
_cod_data_source_block I
_cod_depositor_comments
;
The following automatic conversions were performed:
'_symmetry_cell_setting' value 'Triclinic' changed to 'triclinic'
according to '/home/saulius/struct/CIF-dictionaries/cif_core.dic'
dictionary named 'cif_core.dic' version 2.4.1 from 2010-06-29.

Automatic conversion script
Id: cif_fix_enum 1527 2010-12-29 10:47:43Z saulius 

The following automatic conversions were performed:

'_symmetry_cell_setting' value 'Triclinic' changed to 'triclinic'
according to /home/saulius/struct/CIF-dictionaries/cif_core.dic
dictionary named 'cif_core.dic' version 2.4.1 from 2010-06-29.

Automatic conversion script
Id: cif_fix_values 1715 2011-07-08 13:25:40Z adriana 
;
_cod_database_code 2220559
_cod_database_fobs_code 2220559

loop_
_symmetry_equiv_pos_as_xyz
'x, y, z'
'-x, -y, -z'

loop_
_atom_site_type_symbol
_atom_site_label
_atom_site_fract_x
_atom_site_fract_y
_atom_site_fract_z
_atom_site_U_iso_or_equiv
_atom_site_adp_type
_atom_site_calc_flag
_atom_site_refinement_flags
_atom_site_occupancy
_atom_site_disorder_assembly
_atom_site_disorder_group
S S1 0.16105(8) 0.41169(9) 0.37784(7) 0.0306(2) Uani d . 1 . .
O O1 0.0863(2) 0.4772(2) 0.3214(2) 0.0361(6) Uani d . 1 . .
O O2 0.2576(3) 0.4944(4) 0.4973(2) 0.0784(11) Uani d . 1 . .
O O3 0.0690(3) 0.2712(3) 0.3786(3) 0.0708(10) Uani d . 1 . .
O O1W 0.2135(2) 0.6205(2) 0.7095(2) 0.0371(6) Uani d . 1 . .
H H1W 0.2122 0.5660 0.6424 0.056 Uiso d R 1 . .
H H2W 0.1227 0.5918 0.7009 0.056 Uiso d R 1 . .
N N1 0.7361(3) 0.0767(3) 0.5500(2) 0.0286(6) Uani d . 1 . .
N N2 1.1460(3) -0.1954(3) 0.0336(2) 0.0342(6) Uani d . 1 . .
C C1 0.6510(3) 0.0789(3) 0.6300(3) 0.0270(7) Uani d . 1 . .
C C2 0.6415(3) 0.1968(3) 0.6702(3) 0.0331(7) Uani d . 1 . .
H H2A 0.6928 0.2775 0.6453 0.040 Uiso calc R 1 . .
C C3 0.5566(3) 0.1928(3) 0.7459(3) 0.0343(8) Uani d . 1 . .
H H3A 0.5517 0.2722 0.7728 0.041 Uiso calc R 1 . .
C C4 0.4776(3) 0.0760(4) 0.7845(3) 0.0335(8) Uani d . 1 . .
H H4A 0.4200 0.0770 0.8359 0.040 Uiso calc R 1 . .
C C5 0.4840(3) -0.0424(3) 0.7467(3) 0.0332(8) Uani d . 1 . .
H H5A 0.4311 -0.1218 0.7726 0.040 Uiso calc R 1 . .
C C6 0.5721(3) -0.0429(3) 0.6678(3) 0.0283(7) Uani d . 1 . .
C C7 0.5835(3) -0.1616(3) 0.6271(3) 0.0333(7) Uani d . 1 . .
H H7A 0.5333 -0.2419 0.6529 0.040 Uiso calc R 1 . .
C C8 0.6659(3) -0.1590(3) 0.5517(3) 0.0321(7) Uani d . 1 . .
H H8A 0.6733 -0.2375 0.5274 0.039 Uiso calc R 1 . .
C C9 0.7441(3) -0.0373(3) 0.5067(3) 0.0252(6) Uani d . 1 . .
C C10 0.8232(3) -0.0412(3) 0.4199(3) 0.0281(7) Uani d . 1 . .
H H10A 0.8713 0.0395 0.3939 0.034 Uiso calc R 1 . .
C C11 0.8347(3) -0.1494(3) 0.3726(3) 0.0310(7) Uani d . 1 . .
H H11A 0.7869 -0.2295 0.3996 0.037 Uiso calc R 1 . .
C C12 0.9139(3) -0.1564(3) 0.2832(3) 0.0297(7) Uani d . 1 . .
C C13 0.9132(3) -0.2798(3) 0.2436(3) 0.0335(7) Uani d . 1 . .
H H13A 0.8599 -0.3560 0.2733 0.040 Uiso calc R 1 . .
C C14 0.9879(3) -0.2927(3) 0.1630(3) 0.0304(7) Uani d . 1 . .
H H14A 0.9845 -0.3772 0.1394 0.036 Uiso calc R 1 . .
C C15 1.0705(3) -0.1817(3) 0.1142(3) 0.0265(7) Uani d . 1 . .
C C16 1.0722(3) -0.0549(3) 0.1534(3) 0.0296(7) Uani d . 1 . .
H H16A 1.1246 0.0212 0.1232 0.035 Uiso calc R 1 . .
C C17 0.9956(3) -0.0444(3) 0.2368(3) 0.0303(7) Uani d . 1 . .
H H17A 0.9988 0.0396 0.2624 0.036 Uiso calc R 1 . .
C C18 1.1368(4) -0.3274(4) -0.0096(3) 0.0400(8) Uani d . 1 . .
H H18A 1.1633 -0.3597 0.0609 0.060 Uiso calc R 1 . .
H H18B 1.1998 -0.3172 -0.0617 0.060 Uiso calc R 1 . .
H H18C 1.0412 -0.3928 -0.0566 0.060 Uiso calc R 1 . .
C C19 1.2199(4) -0.0842(4) -0.0251(3) 0.0456(9) Uani d . 1 . .
H H19A 1.2955 -0.0062 0.0374 0.068 Uiso calc R 1 . .
H H19B 1.1546 -0.0580 -0.0667 0.068 Uiso calc R 1 . .
H H19C 1.2584 -0.1150 -0.0849 0.068 Uiso calc R 1 . .
C C20 0.8178(4) 0.2048(3) 0.5119(3) 0.0373(8) Uani d . 1 . .
H H20A 0.8989 0.2051 0.4907 0.056 Uiso calc R 1 . .
H H20B 0.8488 0.2828 0.5794 0.056 Uiso calc R 1 . .
H H20C 0.7590 0.2104 0.4405 0.056 Uiso calc R 1 . .
C C21 0.2694(3) 0.4028(3) 0.2798(3) 0.0255(6) Uani d . 1 . .
C C22 0.2061(3) 0.3196(3) 0.1602(3) 0.0333(7) Uani d . 1 . .
H H22A 0.1077 0.2714 0.1305 0.040 Uiso calc R 1 . .
C C23 0.2884(3) 0.3080(3) 0.0850(3) 0.0313(7) Uani d . 1 . .
H H23A 0.2447 0.2519 0.0046 0.038 Uiso calc R 1 . .
C C24 0.4360(3) 0.3785(3) 0.1271(3) 0.0291(7) Uani d . 1 . .
C C25 0.4974(3) 0.4628(3) 0.2463(3) 0.0300(7) Uani d . 1 . .
H H25A 0.5958 0.5115 0.2759 0.036 Uiso calc R 1 . .
C C26 0.4160(3) 0.4765(3) 0.3227(3) 0.0286(7) Uani d . 1 . .
H H26A 0.4595 0.5349 0.4021 0.034 Uiso calc R 1 . .
C C27 0.5253(4) 0.3608(4) 0.0459(3) 0.0370(8) Uani d . 1 . .
H H27A 0.4763 0.3403 -0.0404 0.055 Uiso calc R 1 . .
H H27B 0.5420 0.2863 0.0616 0.055 Uiso calc R 1 . .
H H27C 0.6143 0.4446 0.0649 0.055 Uiso calc R 1 . .

loop_
_atom_site_aniso_label
_atom_site_aniso_U_11
_atom_site_aniso_U_22
_atom_site_aniso_U_33
_atom_site_aniso_U_12
_atom_site_aniso_U_13
_atom_site_aniso_U_23
S1 0.0328(4) 0.0371(5) 0.0331(4) 0.0226(4) 0.0159(3) 0.0132(4)
O1 0.0380(13) 0.0384(13) 0.0485(14) 0.0270(12) 0.0196(11) 0.0202(11)
O2 0.0542(18) 0.157(3) 0.0318(15) 0.068(2) 0.0054(13) -0.0097(17)
O3 0.095(2) 0.0431(16) 0.127(3) 0.0462(17) 0.094(2) 0.0523(17)
O1W 0.0345(12) 0.0385(14) 0.0405(13) 0.0194(11) 0.0115(11) 0.0084(11)
N1 0.0282(14) 0.0278(14) 0.0312(14) 0.0141(12) 0.0091(11) 0.0086(11)
N2 0.0324(15) 0.0387(16) 0.0352(15) 0.0182(14) 0.0150(12) 0.0091(13)
C1 0.0221(15) 0.0381(18) 0.0213(15) 0.0142(14) 0.0073(12) 0.0086(13)
C2 0.0332(18) 0.0310(18) 0.0383(18) 0.0153(15) 0.0120(15) 0.0163(15)
C3 0.0381(18) 0.0316(18) 0.0392(19) 0.0222(16) 0.0089(15) 0.0096(15)
C4 0.0285(17) 0.044(2) 0.0311(17) 0.0186(16) 0.0121(14) 0.0109(15)
C5 0.0296(17) 0.0341(18) 0.0315(17) 0.0096(15) 0.0088(14) 0.0161(14)
C6 0.0322(17) 0.0255(16) 0.0257(16) 0.0167(14) -0.0004(13) 0.0022(12)
C7 0.0331(17) 0.0292(18) 0.0358(18) 0.0116(15) 0.0110(15) 0.0145(14)
C8 0.0316(17) 0.0367(19) 0.0280(16) 0.0170(16) 0.0075(14) 0.0070(14)
C9 0.0240(15) 0.0229(16) 0.0263(16) 0.0122(13) 0.0002(12) 0.0035(12)
C10 0.0259(16) 0.0324(18) 0.0286(16) 0.0153(15) 0.0085(13) 0.0093(13)
C11 0.0311(17) 0.0281(17) 0.0328(17) 0.0130(15) 0.0092(14) 0.0084(14)
C12 0.0270(16) 0.0349(18) 0.0266(16) 0.0157(15) 0.0045(13) 0.0062(14)
C13 0.0283(17) 0.0358(19) 0.0319(17) 0.0125(15) 0.0066(14) 0.0080(14)
C14 0.0284(16) 0.0308(18) 0.0344(17) 0.0161(15) 0.0106(14) 0.0065(14)
C15 0.0231(15) 0.0303(17) 0.0247(15) 0.0135(14) 0.0040(12) 0.0038(13)
C16 0.0258(16) 0.0288(17) 0.0328(17) 0.0123(14) 0.0058(13) 0.0098(14)
C17 0.0325(17) 0.0285(17) 0.0297(17) 0.0188(15) 0.0007(13) 0.0008(13)
C18 0.040(2) 0.049(2) 0.039(2) 0.0293(19) 0.0136(16) 0.0030(16)
C19 0.041(2) 0.060(3) 0.045(2) 0.024(2) 0.0236(17) 0.0249(19)
C20 0.0404(19) 0.0348(19) 0.044(2) 0.0187(17) 0.0220(16) 0.0160(16)
C21 0.0289(16) 0.0276(17) 0.0267(15) 0.0172(14) 0.0103(13) 0.0113(13)
C22 0.0266(16) 0.043(2) 0.0309(17) 0.0165(16) 0.0082(14) 0.0102(15)
C23 0.0352(18) 0.0352(18) 0.0227(16) 0.0169(16) 0.0069(14) 0.0065(13)
C24 0.0361(17) 0.0287(17) 0.0334(17) 0.0207(15) 0.0148(14) 0.0157(14)
C25 0.0222(15) 0.0281(17) 0.0388(18) 0.0102(14) 0.0078(13) 0.0132(14)
C26 0.0297(16) 0.0240(16) 0.0303(16) 0.0115(14) 0.0086(13) 0.0063(13)
C27 0.0410(19) 0.045(2) 0.042(2) 0.0286(18) 0.0240(16) 0.0208(16)

loop_
_atom_type_symbol
_atom_type_description
_atom_type_scat_dispersion_real
_atom_type_scat_dispersion_imag
_atom_type_scat_source
C C 0.0033 0.0016 'International Tables Vol C Tables 4.2.6.8 and 6.1.1.4'
H H 0.0000 0.0000 'International Tables Vol C Tables 4.2.6.8 and 6.1.1.4'
N N 0.0061 0.0033 'International Tables Vol C Tables 4.2.6.8 and 6.1.1.4'
O O 0.0106 0.0060 'International Tables Vol C Tables 4.2.6.8 and 6.1.1.4'
S S 0.1246 0.1234 'International Tables Vol C Tables 4.2.6.8 and 6.1.1.4'

loop_
_geom_angle_atom_site_label_1
_geom_angle_atom_site_label_2
_geom_angle_atom_site_label_3
_geom_angle_site_symmetry_1
_geom_angle_site_symmetry_3
_geom_angle
_geom_angle_publ_flag
O3 S1 O2 . . 113.8(2) ?
O3 S1 O1 . . 113.16(16) ?
O2 S1 O1 . . 112.01(18) ?
O3 S1 C21 . . 105.11(14) ?
O2 S1 C21 . . 105.52(15) ?
O1 S1 C21 . . 106.33(13) ?
H1W O1W H2W . . 102.3 ?
C9 N1 C1 . . 123.0(3) ?
C9 N1 C20 . . 119.4(3) ?
C1 N1 C20 . . 117.6(2) ?
C15 N2 C18 . . 120.6(3) ?
C15 N2 C19 . . 120.8(3) ?
C18 N2 C19 . . 117.9(3) ?
C2 C1 C6 . . 119.8(3) ?
C2 C1 N1 . . 121.8(3) ?
C6 C1 N1 . . 118.4(3) ?
C3 C2 C1 . . 119.4(3) ?
C3 C2 H2A . . 120.3 ?
C1 C2 H2A . . 120.3 ?
C2 C3 C4 . . 122.7(3) ?
C2 C3 H3A . . 118.7 ?
C4 C3 H3A . . 118.7 ?
C3 C4 C5 . . 119.6(3) ?
C3 C4 H4A . . 120.2 ?
C5 C4 H4A . . 120.2 ?
C4 C5 C6 . . 119.7(3) ?
C4 C5 H5A . . 120.1 ?
C6 C5 H5A . . 120.1 ?
C1 C6 C7 . . 119.2(3) ?
C1 C6 C5 . . 118.8(3) ?
C7 C6 C5 . . 122.0(3) ?
C8 C7 C6 . . 120.4(3) ?
C8 C7 H7A . . 119.8 ?
C6 C7 H7A . . 119.8 ?
C7 C8 C9 . . 121.9(3) ?
C7 C8 H8A . . 119.0 ?
C9 C8 H8A . . 119.0 ?
N1 C9 C10 . . 122.7(3) ?
N1 C9 C8 . . 116.9(3) ?
C10 C9 C8 . . 120.4(3) ?
C11 C10 C9 . . 126.0(3) ?
C11 C10 H10A . . 117.0 ?
C9 C10 H10A . . 117.0 ?
C10 C11 C12 . . 127.1(3) ?
C10 C11 H11A . . 116.4 ?
C12 C11 H11A . . 116.4 ?
C13 C12 C17 . . 117.2(3) ?
C13 C12 C11 . . 119.0(3) ?
C17 C12 C11 . . 123.8(3) ?
C14 C13 C12 . . 122.2(3) ?
C14 C13 H13A . . 118.9 ?
C12 C13 H13A . . 118.9 ?
C13 C14 C15 . . 121.9(3) ?
C13 C14 H14A . . 119.1 ?
C15 C14 H14A . . 119.1 ?
N2 C15 C14 . . 121.4(3) ?
N2 C15 C16 . . 121.8(3) ?
C14 C15 C16 . . 116.8(3) ?
C17 C16 C15 . . 120.1(3) ?
C17 C16 H16A . . 119.9 ?
C15 C16 H16A . . 119.9 ?
C16 C17 C12 . . 121.9(3) ?
C16 C17 H17A . . 119.0 ?
C12 C17 H17A . . 119.0 ?
N2 C18 H18A . . 109.5 ?
N2 C18 H18B . . 109.5 ?
H18A C18 H18B . . 109.5 ?
N2 C18 H18C . . 109.5 ?
H18A C18 H18C . . 109.5 ?
H18B C18 H18C . . 109.5 ?
N2 C19 H19A . . 109.5 ?
N2 C19 H19B . . 109.5 ?
H19A C19 H19B . . 109.5 ?
N2 C19 H19C . . 109.5 ?
H19A C19 H19C . . 109.5 ?
H19B C19 H19C . . 109.5 ?
N1 C20 H20A . . 109.5 ?
N1 C20 H20B . . 109.5 ?
H20A C20 H20B . . 109.5 ?
N1 C20 H20C . . 109.5 ?
H20A C20 H20C . . 109.5 ?
H20B C20 H20C . . 109.5 ?
C22 C21 C26 . . 119.7(3) ?
C22 C21 S1 . . 119.5(2) ?
C26 C21 S1 . . 120.8(2) ?
C23 C22 C21 . . 120.1(3) ?
C23 C22 H22A . . 120.0 ?
C21 C22 H22A . . 120.0 ?
C22 C23 C24 . . 121.2(3) ?
C22 C23 H23A . . 119.4 ?
C24 C23 H23A . . 119.4 ?
C25 C24 C23 . . 117.8(3) ?
C25 C24 C27 . . 121.3(3) ?
C23 C24 C27 . . 120.9(3) ?
C24 C25 C26 . . 121.6(3) ?
C24 C25 H25A . . 119.2 ?
C26 C25 H25A . . 119.2 ?
C21 C26 C25 . . 119.5(3) ?
C21 C26 H26A . . 120.3 ?
C25 C26 H26A . . 120.3 ?
C24 C27 H27A . . 109.5 ?
C24 C27 H27B . . 109.5 ?
H27A C27 H27B . . 109.5 ?
C24 C27 H27C . . 109.5 ?
H27A C27 H27C . . 109.5 ?
H27B C27 H27C . . 109.5 ?

loop_
_geom_bond_atom_site_label_1
_geom_bond_atom_site_label_2
_geom_bond_site_symmetry_2
_geom_bond_distance
_geom_bond_publ_flag
S1 O3 . 1.433(3) ?
S1 O2 . 1.435(3) ?
S1 O1 . 1.443(2) ?
S1 C21 . 1.782(3) ?
O1W H1W . 0.8997 ?
O1W H2W . 0.8784 ?
N1 C9 . 1.353(4) ?
N1 C1 . 1.411(4) ?
N1 C20 . 1.470(4) ?
N2 C15 . 1.368(4) ?
N2 C18 . 1.446(4) ?
N2 C19 . 1.453(4) ?
C1 C2 . 1.395(4) ?
C1 C6 . 1.409(4) ?
C2 C3 . 1.358(4) ?
C2 H2A . 0.9300 ?
C3 C4 . 1.374(4) ?
C3 H3A . 0.9300 ?
C4 C5 . 1.375(5) ?
C4 H4A . 0.9300 ?
C5 C6 . 1.423(4) ?
C5 H5A . 0.9300 ?
C6 C7 . 1.416(4) ?
C7 C8 . 1.336(4) ?
C7 H7A . 0.9300 ?
C8 C9 . 1.451(4) ?
C8 H8A . 0.9300 ?
C9 C10 . 1.423(4) ?
C10 C11 . 1.328(4) ?
C10 H10A . 0.9300 ?
C11 C12 . 1.455(4) ?
C11 H11A . 0.9300 ?
C12 C13 . 1.392(4) ?
C12 C17 . 1.396(4) ?
C13 C14 . 1.359(4) ?
C13 H13A . 0.9300 ?
C14 C15 . 1.408(4) ?
C14 H14A . 0.9300 ?
C15 C16 . 1.421(4) ?
C16 C17 . 1.392(4) ?
C16 H16A . 0.9300 ?
C17 H17A . 0.9300 ?
C18 H18A . 0.9600 ?
C18 H18B . 0.9600 ?
C18 H18C . 0.9600 ?
C19 H19A . 0.9600 ?
C19 H19B . 0.9600 ?
C19 H19C . 0.9600 ?
C20 H20A . 0.9600 ?
C20 H20B . 0.9600 ?
C20 H20C . 0.9600 ?
C21 C22 . 1.382(4) ?
C21 C26 . 1.385(4) ?
C22 C23 . 1.376(4) ?
C22 H22A . 0.9300 ?
C23 C24 . 1.393(4) ?
C23 H23A . 0.9300 ?
C24 C25 . 1.382(4) ?
C24 C27 . 1.509(4) ?
C25 C26 . 1.385(4) ?
C25 H25A . 0.9300 ?
C26 H26A . 0.9300 ?
C27 H27A . 0.9600 ?
C27 H27B . 0.9600 ?
C27 H27C . 0.9600 ?

loop_
_geom_hbond_atom_site_label_D
_geom_hbond_atom_site_label_H
_geom_hbond_atom_site_label_A
_geom_hbond_site_symmetry_A
_geom_hbond_distance_DH
_geom_hbond_distance_HA
_geom_hbond_distance_DA
_geom_hbond_angle_DHA
_geom_hbond_publ_flag
O1W H1W O2 1_555 0.90 1.96 2.839(4) 164 y
O1W H2W O1 2_566 0.88 2.01 2.893(3) 179 y
C10 H10A O3 1_655 0.93 2.57 3.460(4) 162 y
C17 H17A O3 1_655 0.93 2.45 3.344(5) 163 y
C20 H20A O3 1_655 0.96 2.33 3.204(6) 151 y
C20 H20B O1 2_666 0.96 2.49 3.388(4) 156 y
C26 H26A O2 1_555 0.93 2.51 2.884(5) 104 y
C7 H7A Cg4 2_656 0.93 2.97 3.615(4) 128 y
C23 H23A Cg3 2_655 0.93 2.82 3.594(4) 141 y

loop_
_geom_torsion_atom_site_label_1
_geom_torsion_atom_site_label_2
_geom_torsion_atom_site_label_3
_geom_torsion_atom_site_label_4
_geom_torsion_site_symmetry_1
_geom_torsion_site_symmetry_2
_geom_torsion_site_symmetry_3
_geom_torsion_site_symmetry_4
_geom_torsion
_geom_torsion_publ_flag
C9 N1 C1 C2 . . . . -178.0(3) ?
C20 N1 C1 C2 . . . . 1.2(4) ?
C9 N1 C1 C6 . . . . 0.9(4) ?
C20 N1 C1 C6 . . . . -179.9(3) ?
C6 C1 C2 C3 . . . . 0.3(4) ?
N1 C1 C2 C3 . . . . 179.2(3) ?
C1 C2 C3 C4 . . . . -0.6(5) ?
C2 C3 C4 C5 . . . . 0.5(5) ?
C3 C4 C5 C6 . . . . -0.2(5) ?
C2 C1 C6 C7 . . . . -179.6(3) ?
N1 C1 C6 C7 . . . . 1.5(4) ?
C2 C1 C6 C5 . . . . 0.0(4) ?
N1 C1 C6 C5 . . . . -178.9(3) ?
C4 C5 C6 C1 . . . . -0.1(4) ?
C4 C5 C6 C7 . . . . 179.5(3) ?
C1 C6 C7 C8 . . . . -1.3(4) ?
C5 C6 C7 C8 . . . . 179.2(3) ?
C6 C7 C8 C9 . . . . -1.3(5) ?
C1 N1 C9 C10 . . . . 176.0(3) ?
C20 N1 C9 C10 . . . . -3.3(4) ?
C1 N1 C9 C8 . . . . -3.3(4) ?
C20 N1 C9 C8 . . . . 177.5(3) ?
C7 C8 C9 N1 . . . . 3.5(4) ?
C7 C8 C9 C10 . . . . -175.8(3) ?
N1 C9 C10 C11 . . . . -179.3(3) ?
C8 C9 C10 C11 . . . . -0.1(5) ?
C9 C10 C11 C12 . . . . 179.5(3) ?
C10 C11 C12 C13 . . . . -179.7(3) ?
C10 C11 C12 C17 . . . . 2.4(5) ?
C17 C12 C13 C14 . . . . -0.2(5) ?
C11 C12 C13 C14 . . . . -178.1(3) ?
C12 C13 C14 C15 . . . . -0.2(5) ?
C18 N2 C15 C14 . . . . 3.6(4) ?
C19 N2 C15 C14 . . . . 174.2(3) ?
C18 N2 C15 C16 . . . . -176.9(3) ?
C19 N2 C15 C16 . . . . -6.3(4) ?
C13 C14 C15 N2 . . . . 179.6(3) ?
C13 C14 C15 C16 . . . . 0.1(4) ?
N2 C15 C16 C17 . . . . -179.1(3) ?
C14 C15 C16 C17 . . . . 0.4(4) ?
C15 C16 C17 C12 . . . . -0.9(4) ?
C13 C12 C17 C16 . . . . 0.7(4) ?
C11 C12 C17 C16 . . . . 178.6(3) ?
O3 S1 C21 C22 . . . . 53.9(3) ?
O2 S1 C21 C22 . . . . 174.5(3) ?
O1 S1 C21 C22 . . . . -66.3(3) ?
O3 S1 C21 C26 . . . . -125.2(3) ?
O2 S1 C21 C26 . . . . -4.6(3) ?
O1 S1 C21 C26 . . . . 114.6(2) ?
C26 C21 C22 C23 . . . . 1.4(5) ?
S1 C21 C22 C23 . . . . -177.7(2) ?
C21 C22 C23 C24 . . . . 0.2(5) ?
C22 C23 C24 C25 . . . . -1.1(5) ?
C22 C23 C24 C27 . . . . 177.6(3) ?
C23 C24 C25 C26 . . . . 0.6(4) ?
C27 C24 C25 C26 . . . . -178.1(3) ?
C22 C21 C26 C25 . . . . -1.9(4) ?
S1 C21 C26 C25 . . . . 177.2(2) ?
C24 C25 C26 C21 . . . . 0.9(4) ?

loop_
_cod_related_entry_id
_cod_related_entry_database
_cod_related_entry_code
1 ChemSpider 30655688
